data_1556126
loop_
_publ_author_name
'Sequeira, Fatima C.'
'Chemler, Sherry R.'

_publ_section_title
;
 Stereoselective synthesis of morpholines via copper-promoted oxyamination
 of alkenes.
;
_journal_issue 17
_journal_name_full 'Organic letters'
_journal_page_first 4482
_journal_page_last 4485
_journal_paper_doi 10.1021/ol301984b
_journal_volume 14
_journal_year 2012
_chemical_absolute_configuration ad
_chemical_formula_moiety 'C26 H28 N2 O4 S'
_chemical_formula_sum 'C26 H28 N2 O4 S'
_chemical_formula_weight 464.56
_chemical_name_common ubsc13
_space_group_IT_number 19
_space_group_name_Hall 'P 2ac 2ab'
_space_group_name_H-M_alt 'P 21 21 21'
_symmetry_cell_setting orthorhombic
_symmetry_space_group_name_H-M 'P 21 21 21'
_atom_sites_solution_hydrogens geom
_atom_sites_solution_primary direct
_atom_sites_solution_secondary difmap
_audit_creation_method SHELXL-97
_cell_angle_alpha 90.00
_cell_angle_beta 90.00
_cell_angle_gamma 90.00
_cell_formula_units_Z 4
_cell_length_a 9.6487(14)
_cell_length_b 12.0714(17)
_cell_length_c 19.866(3)
_cell_measurement_reflns_used 3830
_cell_measurement_temperature 100.0(5)
_cell_measurement_theta_max 36.44
_cell_measurement_theta_min 2.89
_cell_volume 2313.9(6)
_computing_cell_refinement 'SAINT (Bruker, 2009)'
_computing_data_collection 'APEX2 (Bruker, 2011)'
_computing_data_reduction 'SAINT (Bruker, 2009)'
_computing_molecular_graphics 'SHELXTL (Sheldrick, 2008)'
_computing_publication_material 'SHELXTL (Sheldrick, 2008)'
_computing_structure_refinement 'SHELXL-97 (Sheldrick, 2008)'
_computing_structure_solution 'SIR97 (Altomare et al., 1999)'
_diffrn_ambient_temperature 100.0(5)
_diffrn_measured_fraction_theta_full 1.000
_diffrn_measured_fraction_theta_max 1.000
_diffrn_measurement_device_type 'Bruker SMART APEX II CCD Platform'
_diffrn_measurement_method 'area detector, \w scans per \f'
_diffrn_radiation_monochromator graphite
_diffrn_radiation_source 'fine-focus sealed tube'
_diffrn_radiation_type MoK\a
_diffrn_radiation_wavelength 0.71073
_diffrn_reflns_av_R_equivalents 0.0531
_diffrn_reflns_av_sigmaI/netI 0.0349
_diffrn_reflns_limit_h_max 16
_diffrn_reflns_limit_h_min -16
_diffrn_reflns_limit_k_max 20
_diffrn_reflns_limit_k_min -20
_diffrn_reflns_limit_l_max 34
_diffrn_reflns_limit_l_min -34
_diffrn_reflns_number 85203
_diffrn_reflns_theta_full 37.78
_diffrn_reflns_theta_max 37.78
_diffrn_reflns_theta_min 1.97
_diffrn_standards_number 0
_exptl_absorpt_coefficient_mu 0.176
_exptl_absorpt_correction_T_max 0.9657
_exptl_absorpt_correction_T_min 0.9557
_exptl_absorpt_correction_type multi-scan
_exptl_absorpt_process_details 'SADABS (Sheldrick, 2008)'
_exptl_crystal_colour colorless
_exptl_crystal_density_diffrn 1.334
_exptl_crystal_density_method 'not measured'
_exptl_crystal_description block
_exptl_crystal_F_000 984
_exptl_crystal_size_max 0.26
_exptl_crystal_size_mid 0.24
_exptl_crystal_size_min 0.20
_refine_diff_density_max 0.517
_refine_diff_density_min -0.220
_refine_diff_density_rms 0.060
_refine_ls_abs_structure_details 'Flack H D (1983), 5574 Friedel pairs, Acta Cryst. A39, 876-881'
_refine_ls_abs_structure_Flack -0.02(3)
_refine_ls_extinction_method none
_refine_ls_goodness_of_fit_ref 1.040
_refine_ls_hydrogen_treatment refall
_refine_ls_matrix_type full
_refine_ls_number_parameters 410
_refine_ls_number_reflns 12399
_refine_ls_number_restraints 0
_refine_ls_restrained_S_all 1.040
_refine_ls_R_factor_all 0.0476
_refine_ls_R_factor_gt 0.0385
_refine_ls_shift/su_max 0.001
_refine_ls_shift/su_mean 0.000
_refine_ls_structure_factor_coef Fsqd
_refine_ls_weighting_details 'calc w=1/[\s^2^(Fo^2^)+(0.0558P)^2^+0.1452P] where P=(Fo^2^+2Fc^2^)/3'
_refine_ls_weighting_scheme calc
_refine_ls_wR_factor_gt 0.0927
_refine_ls_wR_factor_ref 0.0983
_reflns_number_gt 10873
_reflns_number_total 12399
_reflns_threshold_expression >2sigma(I)
_cod_data_source_file ol301984b_si_001.cif
_cod_data_source_block ubsc13
_cod_original_cell_volume 2313.8(6)
_cod_database_code 1556126

loop_
_symmetry_equiv_pos_as_xyz
'x, y, z'
'-x+1/2, -y, z+1/2'
'-x, y+1/2, -z+1/2'
'x+1/2, -y+1/2, -z'

loop_
_atom_site_label
_atom_site_type_symbol
_atom_site_fract_x
_atom_site_fract_y
_atom_site_fract_z
_atom_site_U_iso_or_equiv
_atom_site_adp_type
_atom_site_occupancy
_atom_site_symmetry_multiplicity
_atom_site_calc_flag
S1 S -0.07254(3) 0.157211(19) 0.188026(11) 0.01462(4) Uani 1 1 d
O1 O 0.16494(8) 0.17578(6) 0.35818(4) 0.01780(13) Uani 1 1 d
O2 O -0.17381(8) 0.18620(6) 0.48566(4) 0.01777(13) Uani 1 1 d
O3 O -0.01685(10) 0.07375(6) 0.14413(4) 0.02264(15) Uani 1 1 d
O4 O -0.18208(9) 0.12544(7) 0.23357(4) 0.02219(15) Uani 1 1 d
N1 N 0.05746(8) 0.21227(6) 0.22820(4) 0.01270(12) Uani 1 1 d
N2 N 0.04085(9) 0.26009(7) 0.47476(4) 0.01553(14) Uani 1 1 d
C1 C 0.03225(10) 0.22652(8) 0.35156(4) 0.01449(15) Uani 1 1 d
H1 H -0.0416(15) 0.1721(12) 0.3548(7) 0.013(3) Uiso 1 1 d
C2 C 0.02300(10) 0.28710(8) 0.28417(4) 0.01371(14) Uani 1 1 d
H2A H -0.0702(16) 0.3155(12) 0.2783(7) 0.015(3) Uiso 1 1 d
H2B H 0.0896(16) 0.3467(13) 0.2816(7) 0.015(3) Uiso 1 1 d
C3 C 0.18793(10) 0.14945(8) 0.23705(4) 0.01425(14) Uani 1 1 d
H3 H 0.1904(16) 0.0894(13) 0.2055(8) 0.017(3) Uiso 1 1 d
C4 C 0.18691(11) 0.09536(8) 0.30658(5) 0.01779(16) Uani 1 1 d
H4A H 0.1159(17) 0.0408(13) 0.3078(8) 0.020(4) Uiso 1 1 d
H4B H 0.2842(17) 0.0639(13) 0.3145(8) 0.019(3) Uiso 1 1 d
C5 C 0.01512(11) 0.30838(8) 0.40906(5) 0.01693(16) Uani 1 1 d
H5A H 0.0811(17) 0.3677(13) 0.4036(8) 0.019(4) Uiso 1 1 d
H5B H -0.0758(18) 0.3366(14) 0.4091(8) 0.026(4) Uiso 1 1 d
C6 C -0.05656(10) 0.20388(7) 0.50878(4) 0.01369(14) Uani 1 1 d
C7 C -0.01576(9) 0.16276(8) 0.57708(4) 0.01317(13) Uani 1 1 d
C8 C 0.08351(11) 0.21708(9) 0.61581(5) 0.01835(17) Uani 1 1 d
H8 H 0.133(2) 0.2830(15) 0.5987(10) 0.037(5) Uiso 1 1 d
C9 C 0.11783(11) 0.17728(11) 0.67959(5) 0.02174(19) Uani 1 1 d
H9 H 0.182(2) 0.2218(15) 0.7068(9) 0.035(5) Uiso 1 1 d
C10 C 0.05424(12) 0.08233(10) 0.70429(5) 0.02139(19) Uani 1 1 d
H10 H 0.075(2) 0.0585(15) 0.7489(9) 0.036(5) Uiso 1 1 d
C11 C -0.04514(12) 0.02812(9) 0.66590(5) 0.02124(18) Uani 1 1 d
H11 H -0.0922(17) -0.0383(14) 0.6824(8) 0.027(4) Uiso 1 1 d
C12 C -0.08097(11) 0.06865(8) 0.60282(5) 0.01736(16) Uani 1 1 d
H12 H -0.1482(19) 0.0307(14) 0.5787(9) 0.031(4) Uiso 1 1 d
C13 C 0.31412(10) 0.22621(8) 0.22930(5) 0.01584(15) Uani 1 1 d
H13A H 0.3181(17) 0.2740(14) 0.2682(8) 0.022(4) Uiso 1 1 d
H13B H 0.3960(18) 0.1814(14) 0.2309(8) 0.024(4) Uiso 1 1 d
C14 C 0.30991(9) 0.29634(8) 0.16663(5) 0.01400(14) Uani 1 1 d
C15 C 0.32644(11) 0.25038(8) 0.10274(5) 0.01713(16) Uani 1 1 d
H15 H 0.3435(17) 0.1756(13) 0.0962(8) 0.021(4) Uiso 1 1 d
C16 C 0.31898(12) 0.31658(9) 0.04542(5) 0.02085(18) Uani 1 1 d
H16 H 0.3370(19) 0.2809(14) 0.0033(9) 0.026(4) Uiso 1 1 d
C17 C 0.29518(11) 0.42965(10) 0.05143(5) 0.02104(19) Uani 1 1 d
H17 H 0.2950(17) 0.4710(14) 0.0128(8) 0.023(4) Uiso 1 1 d
C18 C 0.27703(12) 0.47619(9) 0.11471(6) 0.02006(18) Uani 1 1 d
H18 H 0.2633(16) 0.5548(12) 0.1189(7) 0.017(3) Uiso 1 1 d
C19 C 0.28523(10) 0.41017(8) 0.17179(5) 0.01684(16) Uani 1 1 d
H19 H 0.2763(18) 0.4423(14) 0.2171(9) 0.028(4) Uiso 1 1 d
C20 C -0.13653(10) 0.26855(8) 0.13985(4) 0.01353(14) Uani 1 1 d
C21 C -0.27902(10) 0.28674(9) 0.13700(5) 0.01707(16) Uani 1 1 d
H21 H -0.3382(18) 0.2443(14) 0.1610(8) 0.025(4) Uiso 1 1 d
C22 C -0.32986(11) 0.36868(8) 0.09454(5) 0.01841(17) Uani 1 1 d
H22 H -0.4247(19) 0.3835(13) 0.0908(8) 0.023(4) Uiso 1 1 d
C23 C -0.24079(11) 0.43224(8) 0.05502(5) 0.01732(16) Uani 1 1 d
C24 C -0.09869(11) 0.41432(9) 0.05981(5) 0.01820(17) Uani 1 1 d
H24 H -0.0417(16) 0.4575(13) 0.0349(7) 0.017(3) Uiso 1 1 d
C25 C -0.04560(10) 0.33225(8) 0.10182(5) 0.01635(15) Uani 1 1 d
H25 H 0.0526(19) 0.3192(14) 0.1032(8) 0.026(4) Uiso 1 1 d
C26 C -0.29826(14) 0.51939(10) 0.00873(7) 0.0259(2) Uani 1 1 d
H26A H -0.236(2) 0.5344(17) -0.0271(11) 0.044(6) Uiso 1 1 d
H26B H -0.320(3) 0.587(2) 0.0287(12) 0.065(7) Uiso 1 1 d
H26C H -0.375(3) 0.497(2) -0.0049(13) 0.068(8) Uiso 1 1 d
H2N H 0.1317(17) 0.2657(14) 0.4905(9) 0.028(4) Uiso 1 1 d

loop_
_atom_site_aniso_label
_atom_site_aniso_U_11
_atom_site_aniso_U_22
_atom_site_aniso_U_33
_atom_site_aniso_U_23
_atom_site_aniso_U_13
_atom_site_aniso_U_12
S1 0.01768(9) 0.01248(8) 0.01371(8) 0.00159(7) -0.00209(7) -0.00265(7)
O1 0.0205(3) 0.0200(3) 0.0129(3) 0.0011(2) -0.0004(2) 0.0055(3)
O2 0.0149(3) 0.0212(3) 0.0172(3) -0.0010(2) -0.0037(2) 0.0002(2)
O3 0.0312(4) 0.0151(3) 0.0217(3) -0.0049(3) -0.0054(3) 0.0010(3)
O4 0.0190(3) 0.0257(4) 0.0219(3) 0.0091(3) -0.0014(3) -0.0075(3)
N1 0.0136(3) 0.0132(3) 0.0113(3) -0.0005(2) -0.0008(2) 0.0013(2)
N2 0.0158(3) 0.0197(3) 0.0111(3) 0.0004(2) 0.0002(2) 0.0003(3)
C1 0.0164(4) 0.0155(3) 0.0116(3) 0.0009(3) 0.0010(3) 0.0017(3)
C2 0.0153(3) 0.0145(3) 0.0114(3) -0.0005(3) 0.0000(3) 0.0021(3)
C3 0.0168(4) 0.0133(3) 0.0126(3) 0.0016(3) 0.0011(3) 0.0033(3)
C4 0.0240(4) 0.0152(4) 0.0142(3) 0.0028(3) 0.0031(3) 0.0061(3)
C5 0.0226(4) 0.0168(4) 0.0114(3) 0.0006(3) 0.0013(3) 0.0029(3)
C6 0.0158(4) 0.0138(3) 0.0115(3) -0.0015(2) -0.0002(3) 0.0015(3)
C7 0.0126(3) 0.0155(3) 0.0114(3) -0.0005(3) 0.0001(3) 0.0006(3)
C8 0.0170(4) 0.0260(4) 0.0121(3) -0.0003(3) -0.0005(3) -0.0066(3)
C9 0.0158(4) 0.0353(6) 0.0141(4) -0.0006(4) -0.0026(3) -0.0021(4)
C10 0.0206(4) 0.0286(5) 0.0150(4) 0.0038(3) -0.0002(3) 0.0057(4)
C11 0.0269(5) 0.0186(4) 0.0182(4) 0.0047(3) 0.0016(4) 0.0006(4)
C12 0.0200(4) 0.0159(4) 0.0163(3) -0.0002(3) -0.0010(3) -0.0028(3)
C13 0.0147(4) 0.0188(4) 0.0141(3) 0.0023(3) -0.0007(3) 0.0022(3)
C14 0.0134(3) 0.0150(3) 0.0136(3) 0.0009(3) -0.0001(3) 0.0008(3)
C15 0.0208(4) 0.0161(4) 0.0145(3) -0.0004(3) 0.0020(3) -0.0002(3)
C16 0.0233(5) 0.0253(5) 0.0139(4) 0.0003(3) 0.0006(3) -0.0043(4)
C17 0.0185(4) 0.0248(5) 0.0198(4) 0.0076(4) -0.0031(3) -0.0029(3)
C18 0.0189(4) 0.0153(4) 0.0259(5) 0.0039(3) -0.0014(3) -0.0002(3)
C19 0.0165(4) 0.0155(4) 0.0185(4) -0.0014(3) -0.0001(3) 0.0001(3)
C20 0.0156(4) 0.0138(3) 0.0112(3) 0.0010(3) -0.0018(3) -0.0015(3)
C21 0.0147(4) 0.0198(4) 0.0167(4) 0.0024(3) 0.0003(3) -0.0016(3)
C22 0.0152(4) 0.0195(4) 0.0205(4) 0.0010(3) -0.0019(3) 0.0004(3)
C23 0.0196(4) 0.0151(4) 0.0172(4) 0.0009(3) -0.0044(3) -0.0002(3)
C24 0.0179(4) 0.0182(4) 0.0185(4) 0.0061(3) -0.0026(3) -0.0025(3)
C25 0.0146(4) 0.0184(4) 0.0160(3) 0.0040(3) -0.0022(3) -0.0022(3)
C26 0.0262(5) 0.0212(5) 0.0304(5) 0.0091(4) -0.0087(4) 0.0010(4)

loop_
_atom_type_symbol
_atom_type_description
_atom_type_scat_dispersion_real
_atom_type_scat_dispersion_imag
_atom_type_scat_source
C C 0.0033 0.0016 'International Tables Vol C Tables 4.2.6.8 and 6.1.1.4'
H H 0.0000 0.0000 'International Tables Vol C Tables 4.2.6.8 and 6.1.1.4'
N N 0.0061 0.0033 'International Tables Vol C Tables 4.2.6.8 and 6.1.1.4'
O O 0.0106 0.0060 'International Tables Vol C Tables 4.2.6.8 and 6.1.1.4'
S S 0.1246 0.1234 'International Tables Vol C Tables 4.2.6.8 and 6.1.1.4'

loop_
_geom_angle_atom_site_label_1
_geom_angle_atom_site_label_2
_geom_angle_atom_site_label_3
_geom_angle
O3 S1 O4 117.91(5)
O3 S1 N1 107.19(5)
O4 S1 N1 111.43(5)
O3 S1 C20 109.65(5)
O4 S1 C20 106.66(5)
N1 S1 C20 102.99(4)
C1 O1 C4 111.06(7)
C2 N1 C3 114.65(7)
C2 N1 S1 116.55(6)
C3 N1 S1 120.28(6)
C6 N2 C5 122.45(8)
C6 N2 H2N 121.7(11)
C5 N2 H2N 115.7(11)
O1 C1 C5 107.93(8)
O1 C1 C2 109.82(7)
C5 C1 C2 109.94(8)
O1 C1 H1 111.2(8)
C5 C1 H1 108.0(8)
C2 C1 H1 109.8(8)
N1 C2 C1 110.81(7)
N1 C2 H2A 109.6(9)
C1 C2 H2A 109.2(9)
N1 C2 H2B 105.4(9)
C1 C2 H2B 111.4(9)
H2A C2 H2B 110.3(12)
N1 C3 C4 108.72(7)
N1 C3 C13 110.66(7)
C4 C3 C13 110.68(8)
N1 C3 H3 109.3(9)
C4 C3 H3 105.6(9)
C13 C3 H3 111.7(9)
O1 C4 C3 111.07(8)
O1 C4 H4A 110.2(10)
C3 C4 H4A 108.9(10)
O1 C4 H4B 106.1(9)
C3 C4 H4B 106.9(9)
H4A C4 H4B 113.6(12)
N2 C5 C1 113.36(8)
N2 C5 H5A 106.6(9)
C1 C5 H5A 109.1(9)
N2 C5 H5B 107.7(10)
C1 C5 H5B 109.7(10)
H5A C5 H5B 110.3(14)
O2 C6 N2 122.66(8)
O2 C6 C7 121.24(9)
N2 C6 C7 116.10(8)
C8 C7 C12 119.40(8)
C8 C7 C6 121.69(9)
C12 C7 C6 118.90(8)
C7 C8 C9 120.19(10)
C7 C8 H8 121.3(11)
C9 C8 H8 118.4(11)
C10 C9 C8 120.00(10)
C10 C9 H9 122.4(11)
C8 C9 H9 117.5(11)
C11 C10 C9 119.97(9)
C11 C10 H10 120.8(11)
C9 C10 H10 119.1(11)
C12 C11 C10 120.08(10)
C12 C11 H11 118.4(10)
C10 C11 H11 121.5(9)
C11 C12 C7 120.33(9)
C11 C12 H12 117.8(11)
C7 C12 H12 121.9(11)
C14 C13 C3 113.59(8)
C14 C13 H13A 109.1(10)
C3 C13 H13A 108.1(10)
C14 C13 H13B 111.6(10)
C3 C13 H13B 108.0(10)
H13A C13 H13B 106.1(14)
C15 C14 C19 118.50(9)
C15 C14 C13 121.72(8)
C19 C14 C13 119.76(9)
C16 C15 C14 120.66(9)
C16 C15 H15 117.0(10)
C14 C15 H15 122.4(10)
C17 C16 C15 120.13(9)
C17 C16 H16 123.2(10)
C15 C16 H16 116.6(10)
C18 C17 C16 119.76(9)
C18 C17 H17 122.5(10)
C16 C17 H17 117.7(10)
C17 C18 C19 120.01(10)
C17 C18 H18 119.6(9)
C19 C18 H18 120.3(9)
C18 C19 C14 120.93(9)
C18 C19 H19 121.0(10)
C14 C19 H19 118.0(10)
C25 C20 C21 120.90(9)
C25 C20 S1 119.74(7)
C21 C20 S1 119.22(7)
C22 C21 C20 119.03(9)
C22 C21 H21 120.0(11)
C20 C21 H21 120.9(11)
C21 C22 C23 121.06(10)
C21 C22 H22 122.0(10)
C23 C22 H22 116.9(10)
C24 C23 C22 118.91(9)
C24 C23 C26 120.94(10)
C22 C23 C26 120.15(10)
C23 C24 C25 120.93(9)
C23 C24 H24 118.1(10)
C25 C24 H24 120.9(10)
C20 C25 C24 119.14(9)
C20 C25 H25 121.1(10)
C24 C25 H25 119.7(10)
C23 C26 H26A 111.0(13)
C23 C26 H26B 115.9(16)
H26A C26 H26B 107.2(19)
C23 C26 H26C 107.7(18)
H26A C26 H26C 112(2)
H26B C26 H26C 103(2)

loop_
_geom_bond_atom_site_label_1
_geom_bond_atom_site_label_2
_geom_bond_distance
S1 O3 1.4368(8)
S1 O4 1.4431(8)
S1 N1 1.6285(8)
S1 C20 1.7616(9)
O1 C1 1.4254(12)
O1 C4 1.4277(12)
O2 C6 1.2396(12)
N1 C2 1.4707(12)
N1 C3 1.4800(12)
N2 C6 1.3418(13)
N2 C5 1.4508(12)
N2 H2N 0.933(17)
C1 C5 1.5193(13)
C1 C2 1.5280(13)
C1 H1 0.971(15)
C2 H2A 0.970(15)
C2 H2B 0.966(15)
C3 C4 1.5279(13)
C3 C13 1.5378(14)
C3 H3 0.959(16)
C4 H4A 0.951(16)
C4 H4B 1.024(16)
C5 H5A 0.964(16)
C5 H5B 0.941(17)
C6 C7 1.4974(12)
C7 C8 1.3926(13)
C7 C12 1.3957(13)
C8 C9 1.3950(14)
C8 H8 0.987(19)
C9 C10 1.3895(17)
C9 H9 0.983(19)
C10 C11 1.3890(16)
C10 H10 0.953(18)
C11 C12 1.3890(14)
C11 H11 0.979(17)
C12 H12 0.928(18)
C13 C14 1.5060(13)
C13 H13A 0.965(16)
C13 H13B 0.958(17)
C14 C15 1.3944(13)
C14 C19 1.3983(13)
C15 C16 1.3931(14)
C15 H15 0.927(15)
C16 C17 1.3892(16)
C16 H16 0.957(17)
C17 C18 1.3882(17)
C17 H17 0.915(17)
C18 C19 1.3882(15)
C18 H18 0.962(15)
C19 H19 0.983(17)
C20 C25 1.3899(13)
C20 C21 1.3934(14)
C21 C22 1.3895(14)
C21 H21 0.903(17)
C22 C23 1.3941(15)
C22 H22 0.936(18)
C23 C24 1.3913(15)
C23 C26 1.5033(15)
C24 C25 1.3930(14)
C24 H24 0.906(15)
C25 H25 0.960(18)
C26 H26A 0.95(2)
C26 H26B 0.93(3)
C26 H26C 0.83(3)

loop_
_geom_hbond_atom_site_label_D
_geom_hbond_atom_site_label_H
_geom_hbond_atom_site_label_A
_geom_hbond_distance_DH
_geom_hbond_distance_HA
_geom_hbond_distance_DA
_geom_hbond_angle_DHA
_geom_hbond_site_symmetry_A
N2 H2N O2 0.933(17) 2.020(17) 2.9358(12) 166.4(15) 4_556

loop_
_geom_torsion_atom_site_label_1
_geom_torsion_atom_site_label_2
_geom_torsion_atom_site_label_3
_geom_torsion_atom_site_label_4
_geom_torsion
O3 S1 N1 C2 -170.18(6)
O4 S1 N1 C2 -39.81(8)
C20 S1 N1 C2 74.18(7)
O3 S1 N1 C3 -23.90(8)
O4 S1 N1 C3 106.48(7)
C20 S1 N1 C3 -139.53(7)
C4 O1 C1 C5 178.50(8)
C4 O1 C1 C2 -61.66(10)
C3 N1 C2 C1 -49.90(10)
S1 N1 C2 C1 98.27(8)
O1 C1 C2 N1 53.94(10)
C5 C1 C2 N1 172.55(8)
C2 N1 C3 C4 49.74(10)
S1 N1 C3 C4 -97.15(8)
C2 N1 C3 C13 -72.02(9)
S1 N1 C3 C13 141.09(7)
C1 O1 C4 C3 63.36(10)
N1 C3 C4 O1 -55.18(11)
C13 C3 C4 O1 66.57(10)
C6 N2 C5 C1 -83.58(11)
O1 C1 C5 N2 -52.53(11)
C2 C1 C5 N2 -172.29(8)
C5 N2 C6 O2 2.36(14)
C5 N2 C6 C7 -177.77(8)
O2 C6 C7 C8 -151.79(10)
N2 C6 C7 C8 28.33(13)
O2 C6 C7 C12 27.07(13)
N2 C6 C7 C12 -152.80(9)
C12 C7 C8 C9 0.35(15)
C6 C7 C8 C9 179.21(10)
C7 C8 C9 C10 0.85(17)
C8 C9 C10 C11 -1.06(17)
C9 C10 C11 C12 0.06(17)
C10 C11 C12 C7 1.16(16)
C8 C7 C12 C11 -1.35(15)
C6 C7 C12 C11 179.75(9)
N1 C3 C13 C14 -50.08(10)
C4 C3 C13 C14 -170.67(8)
C3 C13 C14 C15 -69.86(12)
C3 C13 C14 C19 108.42(10)
C19 C14 C15 C16 0.22(15)
C13 C14 C15 C16 178.52(9)
C14 C15 C16 C17 0.14(16)
C15 C16 C17 C18 -0.85(17)
C16 C17 C18 C19 1.19(17)
C17 C18 C19 C14 -0.84(16)
C15 C14 C19 C18 0.13(15)
C13 C14 C19 C18 -178.21(10)
O3 S1 C20 C25 -65.05(9)
O4 S1 C20 C25 166.22(8)
N1 S1 C20 C25 48.81(9)
O3 S1 C20 C21 110.71(9)
O4 S1 C20 C21 -18.02(9)
N1 S1 C20 C21 -135.43(8)
C25 C20 C21 C22 1.07(15)
S1 C20 C21 C22 -174.64(8)
C20 C21 C22 C23 0.10(16)
C21 C22 C23 C24 -1.52(16)
C21 C22 C23 C26 179.15(10)
C22 C23 C24 C25 1.83(16)
C26 C23 C24 C25 -178.85(10)
C21 C20 C25 C24 -0.78(15)
S1 C20 C25 C24 174.91(8)
C23 C24 C25 C20 -0.70(16)
